data_4115180
loop_
_publ_author_name
'Simon C. Jones'
'Tony Hascall'
'Stephen Barlow'
'Dermot O'Hare'

_publ_section_title
;
 Pentalene Complexes of Group 7 Metal Carbonyls: An Organometallic
 Mixed-Valence System with Very Large Metal-Metal Electronic Coupling
;
_journal_name_full 'Journal of the American Chemical Society'
_journal_page_first 11610
_journal_page_last 11611
_journal_paper_doi 10.1021/ja027705g
_journal_volume 124
_journal_year 2002
_chemical_compound_source 'synthesis as described'
_chemical_formula_moiety 'C14 H6 Mn2 O6'
_chemical_formula_structural 'C14 H6 O6 MN2'
_chemical_formula_sum 'C14 H6 Mn2 O6'
_chemical_formula_weight 380.07
_chemical_name_systematic
;
 ?
;
_space_group_IT_number 2
_symmetry_cell_setting triclinic
_symmetry_Int_Tables_number 2
_symmetry_space_group_name_Hall '-P 1'
_symmetry_space_group_name_H-M 'P -1'
_atom_sites_solution_hydrogens geom
_atom_sites_solution_primary direct
_atom_sites_solution_secondary difmap
_audit_conform_dict_location ftp://ftp.iucr.org/cifdics/cif_core.dic
_audit_conform_dict_name cif_core.dic
_audit_conform_dict_version 2.1
_audit_creation_date 2001-02-13T15:24:10-00:00
_audit_creation_method 'WinGX routine CIF_UPDATE'
_cell_angle_alpha 74.416(2)
_cell_angle_beta 78.265(2)
_cell_angle_gamma 65.748(2)
_cell_formula_units_Z 1
_cell_length_a 6.7645(2)
_cell_length_b 6.9900(2)
_cell_length_c 8.2325(3)
_cell_measurement_reflns_used 0
_cell_measurement_temperature 150(2)
_cell_measurement_theta_max 0
_cell_measurement_theta_min 0
_cell_measurement_wavelength 0.71073
_cell_volume 339.94(2)
_computing_molecular_graphics 'Ortep-3 for Windows (Farrugia, 1997)'
_computing_publication_material 'WinGX publication routines (Farrugia, 1999)'
_computing_structure_refinement 'SHELXL-97 (Sheldrick, 1997)'
_diffrn_ambient_temperature 150(2)
_diffrn_measured_fraction_theta_full 0.975
_diffrn_measured_fraction_theta_max 0.975
_diffrn_radiation_monochromator graphite
_diffrn_radiation_probe x-ray
_diffrn_radiation_type MoK\a
_diffrn_radiation_wavelength 0.71073
_diffrn_reflns_av_R_equivalents 0
_diffrn_reflns_av_unetI/netI 0.0247
_diffrn_reflns_limit_h_max 8
_diffrn_reflns_limit_h_min 0
_diffrn_reflns_limit_k_max 9
_diffrn_reflns_limit_k_min -7
_diffrn_reflns_limit_l_max 10
_diffrn_reflns_limit_l_min -10
_diffrn_reflns_number 1578
_diffrn_reflns_theta_full 27.89
_diffrn_reflns_theta_max 27.89
_diffrn_reflns_theta_min 3.27
_exptl_absorpt_coefficient_mu 1.883
_exptl_crystal_colour orange
_exptl_crystal_density_diffrn 1.857
_exptl_crystal_description prism
_exptl_crystal_F_000 188
_exptl_crystal_size_max 0.2
_exptl_crystal_size_mid 0.15
_exptl_crystal_size_min 0.1
_refine_diff_density_max 0.27
_refine_diff_density_min -0.315
_refine_diff_density_rms 0.067
_refine_ls_extinction_coef 0.057(7)
_refine_ls_extinction_expression Fc^*^=kFc[1+0.001xFc^2^\l^3^/sin(2\q)]^-1/4^
_refine_ls_extinction_method SHELXL
_refine_ls_goodness_of_fit_ref 1.111
_refine_ls_hydrogen_treatment mixed
_refine_ls_matrix_type full
_refine_ls_number_parameters 101
_refine_ls_number_reflns 1578
_refine_ls_number_restraints 0
_refine_ls_restrained_S_all 1.111
_refine_ls_R_factor_all 0.0218
_refine_ls_R_factor_gt 0.0204
_refine_ls_shift/su_max 0
_refine_ls_shift/su_mean 0
_refine_ls_structure_factor_coef Fsqd
_refine_ls_weighting_details 'calc w=1/[\s^2^(Fo^2^)+(0.0116P)^2^+0.2042P] where P=(Fo^2^+2Fc^2^)/3'
_refine_ls_weighting_scheme calc
_refine_ls_wR_factor_gt 0.0503
_refine_ls_wR_factor_ref 0.0511
_reflns_number_gt 1516
_reflns_number_total 1578
_reflns_threshold_expression >2sigma(I)
_cod_data_source_file ja027705g_s1_1.cif
_cod_data_source_block scj241
_cod_original_cell_volume 339.940(19)
_cod_database_code 4115180

loop_
_symmetry_equiv_pos_as_xyz
'x, y, z'
'-x, -y, -z'

loop_
_atom_site_label
_atom_site_type_symbol
_atom_site_fract_x
_atom_site_fract_y
_atom_site_fract_z
_atom_site_U_iso_or_equiv
_atom_site_adp_type
_atom_site_occupancy
_atom_site_symmetry_multiplicity
_atom_site_calc_flag
_atom_site_refinement_flags
Mn Mn 0.16732(3) 0.86282(3) 0.71730(3) 0.01600(11) Uani 1 1 d .
O1 O 0.2363(2) 0.5765(2) 1.05178(15) 0.0335(3) Uani 1 1 d .
O2 O 0.2907(2) 1.1722(2) 0.81708(17) 0.0335(3) Uani 1 1 d .
O3 O 0.61036(18) 0.61059(19) 0.58012(16) 0.0301(3) Uani 1 1 d .
C1 C -0.0069(2) 0.7414(2) 0.61063(19) 0.0189(3) Uani 1 1 d .
H2 H 0.0405 0.5919 0.6159 0.023 Uiso 1 1 calc R
C2 C -0.1471(2) 0.8566(2) 0.73573(19) 0.0206(3) Uani 1 1 d .
H1 H -0.2191 0.7964 0.8349 0.025 Uiso 1 1 calc R
C3 C -0.1649(2) 1.0735(2) 0.69244(19) 0.0189(3) Uani 1 1 d .
H3 H -0.2387 1.1784 0.7601 0.023 Uiso 1 1 calc R
C7 C 0.0490(2) 0.8961(2) 0.47446(18) 0.0163(3) Uani 1 1 d .
C11 C 0.2107(2) 0.6904(2) 0.9210(2) 0.0225(3) Uani 1 1 d .
C12 C 0.2449(2) 1.0528(2) 0.77565(19) 0.0219(3) Uani 1 1 d .
C13 C 0.4406(2) 0.7092(2) 0.63523(19) 0.0203(3) Uani 1 1 d .

loop_
_atom_site_aniso_label
_atom_site_aniso_U_11
_atom_site_aniso_U_22
_atom_site_aniso_U_33
_atom_site_aniso_U_23
_atom_site_aniso_U_13
_atom_site_aniso_U_12
Mn 0.01631(14) 0.01567(13) 0.01471(15) -0.00172(8) -0.00466(8) -0.00424(9)
O1 0.0445(7) 0.0312(6) 0.0208(6) 0.0049(5) -0.0116(5) -0.0131(6)
O2 0.0365(7) 0.0340(6) 0.0393(7) -0.0144(6) -0.0043(5) -0.0181(5)
O3 0.0200(6) 0.0344(6) 0.0346(7) -0.0144(5) -0.0041(5) -0.0038(5)
C1 0.0201(7) 0.0166(6) 0.0213(8) -0.0014(5) -0.0075(5) -0.0073(5)
C2 0.0186(7) 0.0246(7) 0.0184(7) -0.0009(6) -0.0041(5) -0.0092(6)
C3 0.0160(6) 0.0205(7) 0.0179(7) -0.0054(5) -0.0039(5) -0.0029(5)
C7 0.0159(6) 0.0153(6) 0.0173(7) -0.0031(5) -0.0068(5) -0.0034(5)
C11 0.0234(7) 0.0229(7) 0.0219(8) -0.0048(6) -0.0052(6) -0.0080(6)
C12 0.0202(7) 0.0229(7) 0.0199(8) -0.0035(6) -0.0038(6) -0.0053(6)
C13 0.0228(7) 0.0220(7) 0.0180(7) -0.0028(6) -0.0086(6) -0.0082(6)

loop_
_atom_type_symbol
_atom_type_description
_atom_type_scat_dispersion_real
_atom_type_scat_dispersion_imag
_atom_type_scat_source
C C 0.0033 0.0016 'International Tables Vol C Tables 4.2.6.8 and 6.1.1.4'
H H 0 0 'International Tables Vol C Tables 4.2.6.8 and 6.1.1.4'
Mn Mn 0.3368 0.7283 'International Tables Vol C Tables 4.2.6.8 and 6.1.1.4'
O O 0.0106 0.006 'International Tables Vol C Tables 4.2.6.8 and 6.1.1.4'

loop_
_geom_angle_atom_site_label_1
_geom_angle_atom_site_label_2
_geom_angle_atom_site_label_3
_geom_angle
_geom_angle_site_symmetry_1
_geom_angle_site_symmetry_3
C11 Mn C13 90.28(7) . .
C11 Mn C12 91.61(7) . .
C13 Mn C12 94.79(7) . .
C11 Mn C2 90.83(6) . .
C13 Mn C2 136.22(6) . .
C12 Mn C2 128.91(6) . .
C11 Mn C1 103.22(6) . .
C13 Mn C1 98.37(6) . .
C12 Mn C1 160.04(6) . .
C2 Mn C1 39.21(6) . .
C11 Mn C3 113.80(6) . .
C13 Mn C3 153.56(6) . .
C12 Mn C3 95.24(6) . .
C2 Mn C3 38.99(6) . .
C1 Mn C3 66.70(6) . .
C11 Mn C7 141.14(6) . .
C13 Mn C7 89.38(6) . .
C12 Mn C7 127.13(6) . .
C2 Mn C7 63.89(6) . .
C1 Mn C7 38.66(5) . .
C3 Mn C7 65.17(5) . .
C11 Mn C7 152.01(6) . 2_576
C13 Mn C7 115.99(6) . 2_576
C12 Mn C7 95.41(6) . 2_576
C2 Mn C7 63.86(5) . 2_576
C1 Mn C7 65.32(5) . 2_576
C3 Mn C7 38.62(5) . 2_576
C7 Mn C7 38.49(6) . 2_576
C2 C1 C7 106.59(12) . .
C2 C1 Mn 70.10(8) . .
C7 C1 Mn 74.25(8) . .
C3 C2 C1 110.94(13) . .
C3 C2 Mn 71.19(8) . .
C1 C2 Mn 70.69(8) . .
C2 C3 C7 106.75(12) . 2_576
C2 C3 Mn 69.82(8) . .
C7 C3 Mn 74.05(8) 2_576 .
C1 C7 C3 144.62(13) . 2_576
C1 C7 C7 107.83(15) . 2_576
C3 C7 C7 107.56(15) 2_576 2_576
C1 C7 Mn 67.08(8) . .
C3 C7 Mn 125.81(10) 2_576 .
C7 C7 Mn 70.91(10) 2_576 .
C1 C7 Mn 126.18(10) . 2_576
C3 C7 Mn 67.34(8) 2_576 2_576
C7 C7 Mn 70.60(10) 2_576 2_576
Mn C7 Mn 141.51(6) . 2_576
O1 C11 Mn 178.46(14) . .
O2 C12 Mn 178.03(14) . .
O3 C13 Mn 177.86(13) . .

loop_
_geom_bond_atom_site_label_1
_geom_bond_atom_site_label_2
_geom_bond_distance
_geom_bond_site_symmetry_2
Mn C11 1.7817(16) .
Mn C13 1.8106(16) .
Mn C12 1.8130(16) .
Mn C2 2.1190(14) .
Mn C1 2.1268(14) .
Mn C3 2.1371(14) .
Mn C7 2.2224(14) .
Mn C7 2.2267(13) 2_576
O1 C11 1.151(2) .
O2 C12 1.1474(19) .
O3 C13 1.1424(19) .
C1 C2 1.425(2) .
C1 C7 1.443(2) .
C2 C3 1.421(2) .
C3 C7 1.445(2) 2_576
C7 C3 1.445(2) 2_576
C7 C7 1.466(3) 2_576
C7 Mn 2.2267(13) 2_576
